data_4313142
loop_
_publ_author_name
'Jeremiah S. Duncan'
'Tamim M. Nazif'
'Atul K. Verma'
'Sonny C. Lee'

_publ_section_title
;
 Iron-Arylimide Clusters [Fem(NAr)nCl4]2- (m,n= 2, 2; 3, 4; 4, 4) from a
 Ferric Amide Precursor: Synthesis, Characterization, and Comparison to
 Fe-S Chemistry
;
_journal_name_full 'Inorganic Chemistry'
_journal_page_first 1211
_journal_page_last 1224
_journal_paper_doi 10.1021/ic025825j
_journal_volume 42
_journal_year 2003
_chemical_compound_source 'Chemical synthesis, S.C. Lee lab'
_chemical_formula_moiety '(Fe 3+) (Cl 1-) (C6H18NSi2 1-)2 (C4H8O)'
_chemical_formula_structural Fe(N(SiC3H9)2)2Cl(C4H8O)
_chemical_formula_sum 'C16 H44 Cl Fe N2 O Si4'
_chemical_formula_weight 484.19
_chemical_name_common FeCl[N(TMS)2]2(THF)
_chemical_name_systematic
; 
 ? 
;
_space_group_IT_number 2
_symmetry_cell_setting triclinic
_symmetry_space_group_name_Hall '-P 1'
_symmetry_space_group_name_H-M 'P -1'
_atom_sites_solution_hydrogens geom
_atom_sites_solution_primary direct
_atom_sites_solution_secondary difmap
_audit_creation_method SHELXL
_cell_angle_alpha 105.188(2)
_cell_angle_beta 92.640(2)
_cell_angle_gamma 109.323(2)
_cell_formula_units_Z 2
_cell_length_a 8.3297(4)
_cell_length_b 11.4333(6)
_cell_length_c 15.7784(8)
_cell_measurement_reflns_used 13271
_cell_measurement_temperature 140(2)
_cell_measurement_theta_max 26.42
_cell_measurement_theta_min 1.35
_cell_volume 1353.88(12)
_computing_cell_refinement DENZO-SMN
_computing_data_collection 'NONIUS COLLECT'
_computing_data_reduction DENZO-SMN
_computing_molecular_graphics 'Siemens SHELXTL'
_computing_publication_material 'CIFTAB, Siemens SHELXTL'
_computing_structure_refinement 'Siemens SHELXTL'
_computing_structure_solution 'Siemens SHELXTL'
_diffrn_ambient_temperature 140(2)
_diffrn_measurement_device 'Nonius KappaCCD'
_diffrn_measurement_method '\w scans'
_diffrn_radiation_monochromator graphite
_diffrn_radiation_source 'fine-focus sealed tube'
_diffrn_radiation_type MoK\a
_diffrn_radiation_wavelength 0.71073
_diffrn_reflns_av_R_equivalents 0.0410
_diffrn_reflns_av_sigmaI/netI 0.0523
_diffrn_reflns_limit_h_max 10
_diffrn_reflns_limit_h_min 0
_diffrn_reflns_limit_k_max 13
_diffrn_reflns_limit_k_min -14
_diffrn_reflns_limit_l_max 19
_diffrn_reflns_limit_l_min -19
_diffrn_reflns_number 13271
_diffrn_reflns_theta_max 26.42
_diffrn_reflns_theta_min 1.35
_diffrn_standards_number none
_exptl_absorpt_coefficient_mu 0.841
_exptl_absorpt_correction_type none
_exptl_crystal_colour red-black
_exptl_crystal_density_diffrn 1.188
_exptl_crystal_description rods
_exptl_crystal_F_000 522
_exptl_crystal_size_max 0.25
_exptl_crystal_size_mid 0.25
_exptl_crystal_size_min 0.22
_refine_diff_density_max 0.793
_refine_diff_density_min -0.626
_refine_diff_density_rms 0.075
_refine_ls_extinction_method none
_refine_ls_goodness_of_fit_all 1.065
_refine_ls_goodness_of_fit_obs 1.122
_refine_ls_hydrogen_treatment mixed
_refine_ls_matrix_type full
_refine_ls_number_parameters 248
_refine_ls_number_reflns 5535
_refine_ls_number_restraints 5
_refine_ls_restrained_S_all 1.085
_refine_ls_restrained_S_obs 1.147
_refine_ls_R_factor_all 0.0602
_refine_ls_R_factor_obs 0.0384
_refine_ls_shift/esd_max 0.000
_refine_ls_shift/esd_mean 0.000
_refine_ls_structure_factor_coef Fsqd
_refine_ls_weighting_details 'w=1/[\s^2^(Fo^2^)+(0.0456P)^2^+0.4259P] where P=(Fo^2^+2Fc^2^)/3'
_refine_ls_weighting_scheme calc
_refine_ls_wR_factor_all 0.0990
_refine_ls_wR_factor_obs 0.0901
_reflns_number_observed 4188
_reflns_number_total 5535
_reflns_observed_criterion I>2\s(I)
_cod_data_source_file ic025825j-2_s1_1.cif
_cod_data_source_block FeCl[N(TMS)2]2(THF)
_cod_depositor_comments
;
The following automatic conversions were performed:

'_refine_ls_weighting_scheme' value
'w=1/[\s^2^(Fo^2^)+(0.0456P)^2^+0.4259P] where P=(Fo^2^+2Fc^2^)/3'
was changed to 'calc'. New tag '_refine_ls_weighting_details' was
created. The value of the new tag was set to
'w=1/[\s^2^(Fo^2^)+(0.0456P)^2^+0.4259P] where P=(Fo^2^+2Fc^2^)/3'.

Automatic conversion script
Id: cif_fix_values 3143 2015-03-26 13:38:13Z robertas 
;
_cod_database_code 4313142
_expel_crystal_density_method 'not measured'

loop_
_symmetry_equiv_pos_as_xyz
'x, y, z'
'-x, -y, -z'

loop_
_atom_site_aniso_label
_atom_site_aniso_U_11
_atom_site_aniso_U_22
_atom_site_aniso_U_33
_atom_site_aniso_U_23
_atom_site_aniso_U_13
_atom_site_aniso_U_12
Fe1 0.0184(2) 0.0148(2) 0.0167(2) 0.00407(15) 0.00240(14) 0.00647(15)
Cl1 0.0374(4) 0.0248(4) 0.0277(4) 0.0055(3) 0.0143(3) 0.0165(3)
Si1 0.0210(3) 0.0219(4) 0.0206(4) 0.0081(3) 0.0031(3) 0.0100(3)
Si2 0.0199(3) 0.0194(4) 0.0281(4) 0.0094(3) 0.0058(3) 0.0053(3)
Si3 0.0180(3) 0.0162(4) 0.0176(4) 0.0028(3) 0.0018(3) 0.0062(3)
Si4 0.0195(3) 0.0185(4) 0.0212(4) 0.0078(3) 0.0044(3) 0.0045(3)
O1 0.0273(9) 0.0155(9) 0.0218(10) 0.0003(8) -0.0049(7) 0.0085(8)
N1 0.0175(10) 0.0158(11) 0.0193(11) 0.0057(9) 0.0030(8) 0.0064(9)
N2 0.0175(10) 0.0134(10) 0.0167(11) 0.0048(9) 0.0013(8) 0.0054(8)
C1 0.036(2) 0.039(2) 0.025(2) 0.0114(14) 0.0048(12) 0.0174(14)
C2 0.0310(15) 0.033(2) 0.039(2) 0.0166(14) 0.0062(13) 0.0162(13)
C3 0.0217(13) 0.032(2) 0.030(2) 0.0128(13) -0.0027(11) 0.0087(12)
C4 0.0286(14) 0.0191(15) 0.046(2) 0.0072(14) 0.0059(13) 0.0045(12)
C5 0.031(2) 0.040(2) 0.044(2) 0.024(2) 0.0098(14) 0.0036(14)
C6 0.0192(13) 0.026(2) 0.040(2) 0.0086(14) 0.0038(12) 0.0056(12)
C7 0.0278(14) 0.0226(15) 0.031(2) 0.0077(13) 0.0045(12) 0.0134(12)
C8 0.0271(14) 0.030(2) 0.0222(15) 0.0016(13) -0.0014(11) 0.0075(12)
C9 0.0283(14) 0.0251(15) 0.0212(14) 0.0067(12) 0.0097(11) 0.0145(12)
C10 0.0237(14) 0.045(2) 0.046(2) 0.027(2) 0.0161(13) 0.0140(13)
C11 0.045(2) 0.030(2) 0.023(2) 0.0101(13) 0.0074(13) 0.0059(14)
C12 0.0333(15) 0.0208(15) 0.027(2) 0.0097(13) 0.0070(12) 0.0047(12)
C13 0.042(2) 0.0209(15) 0.0213(15) -0.0050(12) -0.0086(12) 0.0131(13)
C14 0.028(3) 0.021(3) 0.018(3) 0.001(2) -0.004(2) 0.011(3)
C14' 0.033(4) 0.026(4) 0.027(4) 0.003(3) -0.007(3) 0.004(3)
C15 0.0295(15) 0.055(2) 0.023(2) 0.0081(15) -0.0002(12) 0.0224(15)
C16 0.0284(14) 0.0207(14) 0.031(2) 0.0044(12) -0.0049(12) 0.0112(12)

loop_
_atom_site_label
_atom_site_type_symbol
_atom_site_fract_x
_atom_site_fract_y
_atom_site_fract_z
_atom_site_U_iso_or_equiv
_atom_site_thermal_displace_type
_atom_site_occupancy
_atom_site_calc_flag
_atom_site_refinement_flags
_atom_site_disorder_group
Fe1 Fe 0.61059(4) 0.26766(3) 0.20769(2) 0.01661(11) Uani 1 d . .
Cl1 Cl 0.76642(9) 0.17850(7) 0.11666(5) 0.0287(2) Uani 1 d . .
Si1 Si 0.73540(9) 0.20231(7) 0.37030(5) 0.0202(2) Uani 1 d . .
Si2 Si 0.37296(9) 0.03952(7) 0.27674(5) 0.0223(2) Uani 1 d . .
Si3 Si 0.61299(8) 0.54016(7) 0.32691(5) 0.0177(2) Uani 1 d . .
Si4 Si 0.82601(8) 0.52760(7) 0.17398(5) 0.0199(2) Uani 1 d . .
O1 O 0.4019(2) 0.2218(2) 0.11559(11) 0.0226(4) Uani 1 d . .
N1 N 0.5603(2) 0.1743(2) 0.29263(13) 0.0173(4) Uani 1 d . .
N2 N 0.6845(2) 0.4526(2) 0.23842(13) 0.0159(4) Uani 1 d . .
C1 C 0.6999(4) 0.2706(3) 0.4863(2) 0.0319(7) Uani 1 d . .
H1A H 0.7908(15) 0.2715(17) 0.5285(2) 0.048 Uiso 1 calc R .
H1B H 0.5879(11) 0.2168(11) 0.4964(4) 0.048 Uiso 1 calc R .
H1C H 0.7025(24) 0.3593(7) 0.4949(4) 0.048 Uiso 1 calc R .
C2 C 0.7827(4) 0.0510(3) 0.3629(2) 0.0316(7) Uani 1 d . .
H2A H 0.8875(13) 0.0721(4) 0.4036(9) 0.047 Uiso 1 calc R .
H2B H 0.7992(23) 0.0135(10) 0.3021(3) 0.047 Uiso 1 calc R .
H2C H 0.6862(11) -0.0117(7) 0.3792(12) 0.047 Uiso 1 calc R .
C3 C 0.9349(3) 0.3221(3) 0.3509(2) 0.0276(6) Uani 1 d . .
H3A H 1.0296(6) 0.3405(14) 0.3973(7) 0.041 Uiso 1 calc R .
H3B H 0.9153(8) 0.4025(7) 0.3524(12) 0.041 Uiso 1 calc R .
H3C H 0.9643(13) 0.2862(8) 0.2928(6) 0.041 Uiso 1 calc R .
C4 C 0.3892(4) -0.1032(3) 0.1912(2) 0.0329(7) Uani 1 d . .
H4A H 0.2838(11) -0.1785(6) 0.1830(9) 0.049 Uiso 1 calc R .
H4B H 0.4880(15) -0.1228(12) 0.2111(6) 0.049 Uiso 1 calc R .
H4C H 0.4044(25) -0.0829(7) 0.1348(4) 0.049 Uiso 1 calc R .
C5 C 0.3277(4) -0.0057(3) 0.3813(2) 0.0379(8) Uani 1 d . .
H5A H 0.2244(15) -0.0839(11) 0.3684(3) 0.057 Uiso 1 calc R .
H5B H 0.3093(25) 0.0656(8) 0.4249(5) 0.057 Uiso 1 calc R .
H5C H 0.4257(12) -0.0225(19) 0.4054(7) 0.057 Uiso 1 calc R .
C6 C 0.1770(3) 0.0678(3) 0.2393(2) 0.0294(7) Uani 1 d . .
H6A H 0.0745(3) -0.0067(8) 0.2376(11) 0.044 Uiso 1 calc R .
H6B H 0.1828(11) 0.0789(17) 0.1798(5) 0.044 Uiso 1 calc R .
H6C H 0.1707(12) 0.1462(10) 0.2807(7) 0.044 Uiso 1 calc R .
C7 C 0.5190(3) 0.6534(3) 0.2949(2) 0.0260(6) Uani 1 d . .
H7A H 0.6114(4) 0.7355(7) 0.2992(11) 0.039 Uiso 1 calc R .
H7B H 0.4374(17) 0.6699(13) 0.3350(7) 0.039 Uiso 1 calc R .
H7C H 0.4592(19) 0.6141(8) 0.2338(4) 0.039 Uiso 1 calc R .
C8 C 0.7920(3) 0.6392(3) 0.4211(2) 0.0286(6) Uani 1 d . .
H8A H 0.7501(7) 0.6920(14) 0.4678(6) 0.043 Uiso 1 calc R .
H8B H 0.8869(10) 0.6960(13) 0.3997(3) 0.043 Uiso 1 calc R .
H8C H 0.8326(16) 0.5814(3) 0.4450(8) 0.043 Uiso 1 calc R .
C9 C 0.4374(3) 0.4300(3) 0.3690(2) 0.0234(6) Uani 1 d . .
H9A H 0.4085(15) 0.4805(4) 0.4226(7) 0.035 Uiso 1 calc R .
H9B H 0.4757(8) 0.3641(10) 0.3831(11) 0.035 Uiso 1 calc R .
H9C H 0.3357(8) 0.3876(13) 0.3234(5) 0.035 Uiso 1 calc R .
C10 C 1.0425(3) 0.5175(3) 0.1942(2) 0.0347(7) Uani 1 d . .
H10A H 1.1174(8) 0.5584(17) 0.1560(10) 0.052 Uiso 1 calc R .
H10B H 1.0317(5) 0.4263(3) 0.1806(13) 0.052 Uiso 1 calc R .
H10C H 1.0922(11) 0.5625(16) 0.2565(4) 0.052 Uiso 1 calc R .
C11 C 0.7394(4) 0.4535(3) 0.0532(2) 0.0340(7) Uani 1 d . .
H11A H 0.8252(11) 0.4916(14) 0.0182(2) 0.051 Uiso 1 calc R .
H11B H 0.6341(14) 0.4704(16) 0.0409(3) 0.051 Uiso 1 calc R .
H11C H 0.7135(23) 0.3597(4) 0.0372(3) 0.051 Uiso 1 calc R .
C12 C 0.8658(4) 0.7054(3) 0.1980(2) 0.0277(6) Uani 1 d . .
H12A H 0.9539(17) 0.7430(4) 0.1640(9) 0.042 Uiso 1 calc R .
H12B H 0.9052(21) 0.7486(4) 0.2615(3) 0.042 Uiso 1 calc R .
H12C H 0.7589(7) 0.7173(3) 0.1809(11) 0.042 Uiso 1 calc R .
C13 C 0.3494(4) 0.1143(3) 0.0325(2) 0.0303(7) Uani 1 d D .
H13A H 0.2640(4) 0.0356(3) 0.0410(2) 0.036 Uiso 0.519(8) calc PR 1
H13B H 0.4499(4) 0.0935(3) 0.0119(2) 0.036 Uiso 0.519(8) calc PR 1
H13C H 0.3370(4) 0.0308(3) 0.0439(2) 0.036 Uiso 0.481(8) d PR 2
H13D H 0.4331(4) 0.1303(3) -0.0094(2) 0.036 Uiso 0.481(8) d PR 2
C14 C 0.2708(7) 0.1626(5) -0.0338(3) 0.023(2) Uani 0.519(8) d PD 1
H14A H 0.1841(7) 0.0900(5) -0.0800(3) 0.027 Uiso 0.519(8) calc PR 1
H14B H 0.3599(7) 0.2138(5) -0.0625(3) 0.027 Uiso 0.519(8) calc PR 1
C14' C 0.1719(7) 0.1113(5) -0.0046(4) 0.032(2) Uani 0.481(8) d PD 2
H14C H 0.1510(7) 0.0789(5) -0.0703(4) 0.038 Uiso 0.481(8) calc PR 2
H14D H 0.0777(7) 0.0560(5) 0.0192(4) 0.038 Uiso 0.481(8) calc PR 2
C15 C 0.1867(3) 0.2484(3) 0.0267(2) 0.0344(7) Uani 1 d D .
H15A H 0.1817(3) 0.3187(3) 0.0021(2) 0.041 Uiso 0.519(8) calc PR 1
H15B H 0.0684(3) 0.1960(3) 0.0319(2) 0.041 Uiso 0.519(8) calc PR 1
H15C H 0.0721(3) 0.2554(3) 0.0323(2) 0.041 Uiso 0.481(8) d PR 2
H15D H 0.2399(3) 0.2952(3) -0.0154(2) 0.041 Uiso 0.481(8) d PR 2
C16 C 0.2996(3) 0.3046(3) 0.1166(2) 0.0269(6) Uani 1 d D .
H16A H 0.3751(3) 0.3955(3) 0.1249(2) 0.032 Uiso 1 calc R .
H16B H 0.2284(3) 0.3024(3) 0.1651(2) 0.032 Uiso 1 calc R .

loop_
_atom_type_symbol
_atom_type_description
_atom_type_scat_dispersion_real
_atom_type_scat_dispersion_imag
_atom_type_scat_source
C C 0.0033 0.0016 'International Tables Vol C Tables 4.2.6.8 and 6.1.1.4'
H H 0.0000 0.0000 'International Tables Vol C Tables 4.2.6.8 and 6.1.1.4'
N N 0.0061 0.0033 'International Tables Vol C Tables 4.2.6.8 and 6.1.1.4'
O O 0.0106 0.0060 'International Tables Vol C Tables 4.2.6.8 and 6.1.1.4'
Si Si 0.0817 0.0704 'International Tables Vol C Tables 4.2.6.8 and 6.1.1.4'
Cl Cl 0.1484 0.1585 'International Tables Vol C Tables 4.2.6.8 and 6.1.1.4'
Fe Fe 0.3463 0.8444 'International Tables Vol C Tables 4.2.6.8 and 6.1.1.4'

loop_
_geom_angle_atom_site_label_1
_geom_angle_atom_site_label_2
_geom_angle_atom_site_label_3
_geom_angle
_geom_angle_site_symmetry_1
_geom_angle_site_symmetry_3
_geom_angle_publ_flag
N1 Fe1 N2 123.16(9) . . ?
N1 Fe1 O1 112.54(8) . . ?
N2 Fe1 O1 98.96(8) . . ?
N1 Fe1 Cl1 106.49(7) . . ?
N2 Fe1 Cl1 114.96(6) . . ?
O1 Fe1 Cl1 97.61(5) . . ?
N1 Si1 C3 110.86(11) . . ?
N1 Si1 C1 111.66(11) . . ?
C3 Si1 C1 106.89(13) . . ?
N1 Si1 C2 111.93(12) . . ?
C3 Si1 C2 106.41(13) . . ?
C1 Si1 C2 108.83(14) . . ?
N1 Si2 C6 112.64(12) . . ?
N1 Si2 C5 112.66(12) . . ?
C6 Si2 C5 104.45(14) . . ?
N1 Si2 C4 110.05(11) . . ?
C6 Si2 C4 108.05(13) . . ?
C5 Si2 C4 108.72(15) . . ?
N2 Si3 C9 111.14(11) . . ?
N2 Si3 C8 111.35(11) . . ?
C9 Si3 C8 108.41(12) . . ?
N2 Si3 C7 112.75(11) . . ?
C9 Si3 C7 105.29(12) . . ?
C8 Si3 C7 107.61(13) . . ?
N2 Si4 C10 111.65(12) . . ?
N2 Si4 C11 110.95(12) . . ?
C10 Si4 C11 109.29(15) . . ?
N2 Si4 C12 113.57(11) . . ?
C10 Si4 C12 105.12(13) . . ?
C11 Si4 C12 105.93(13) . . ?
C16 O1 C13 110.1(2) . . ?
C16 O1 Fe1 123.75(13) . . ?
C13 O1 Fe1 125.45(15) . . ?
Si2 N1 Si1 120.50(12) . . ?
Si2 N1 Fe1 122.05(11) . . ?
Si1 N1 Fe1 115.17(10) . . ?
Si3 N2 Si4 122.43(12) . . ?
Si3 N2 Fe1 120.87(11) . . ?
Si4 N2 Fe1 116.69(11) . . ?
O1 C13 C14 105.1(2) . . ?
O1 C13 C14' 103.9(3) . . ?
C13 C14 C15 101.5(3) . . ?
C15 C14' C13 103.3(3) . . ?
C14' C15 C16 105.9(3) . . ?
C16 C15 C14 106.0(2) . . ?
O1 C16 C15 105.2(2) . . ?

loop_
_geom_bond_atom_site_label_1
_geom_bond_atom_site_label_2
_geom_bond_distance
_geom_bond_site_symmetry_2
_geom_bond_publ_flag
Fe1 N1 1.902(2) . ?
Fe1 N2 1.913(2) . ?
Fe1 O1 2.043(2) . ?
Fe1 Cl1 2.2510(7) . ?
Si1 N1 1.747(2) . ?
Si1 C3 1.868(3) . ?
Si1 C1 1.872(3) . ?
Si1 C2 1.874(3) . ?
Si2 N1 1.744(2) . ?
Si2 C6 1.865(3) . ?
Si2 C5 1.873(3) . ?
Si2 C4 1.874(3) . ?
Si3 N2 1.745(2) . ?
Si3 C9 1.864(3) . ?
Si3 C8 1.874(3) . ?
Si3 C7 1.877(3) . ?
Si4 N2 1.748(2) . ?
Si4 C10 1.863(3) . ?
Si4 C11 1.869(3) . ?
Si4 C12 1.877(3) . ?
O1 C16 1.467(3) . ?
O1 C13 1.472(3) . ?
C13 C14 1.519(4) . ?
C13 C14' 1.552(4) . ?
C14 C15 1.545(4) . ?
C14' C15 1.476(4) . ?
C15 C16 1.520(2) . ?

loop_
_geom_torsion_atom_site_label_1
_geom_torsion_atom_site_label_2
_geom_torsion_atom_site_label_3
_geom_torsion_atom_site_label_4
_geom_torsion
_geom_torsion_site_symmetry_1
_geom_torsion_site_symmetry_2
_geom_torsion_site_symmetry_3
_geom_torsion_site_symmetry_4
_geom_torsion_publ_flag
N1 Fe1 O1 C16 103.0(2) . . . . ?
N2 Fe1 O1 C16 -28.7(2) . . . . ?
Cl1 Fe1 O1 C16 -145.5(2) . . . . ?
N1 Fe1 O1 C13 -87.2(2) . . . . ?
N2 Fe1 O1 C13 141.1(2) . . . . ?
Cl1 Fe1 O1 C13 24.2(2) . . . . ?
C6 Si2 N1 Si1 151.18(14) . . . . ?
C5 Si2 N1 Si1 33.3(2) . . . . ?
C4 Si2 N1 Si1 -88.2(2) . . . . ?
C6 Si2 N1 Fe1 -46.8(2) . . . . ?
C5 Si2 N1 Fe1 -164.66(14) . . . . ?
C4 Si2 N1 Fe1 73.8(2) . . . . ?
C3 Si1 N1 Si2 163.78(14) . . . . ?
C1 Si1 N1 Si2 -77.2(2) . . . . ?
C2 Si1 N1 Si2 45.1(2) . . . . ?
C3 Si1 N1 Fe1 0.6(2) . . . . ?
C1 Si1 N1 Fe1 119.65(14) . . . . ?
C2 Si1 N1 Fe1 -118.05(14) . . . . ?
N2 Fe1 N1 Si2 132.18(12) . . . . ?
O1 Fe1 N1 Si2 14.0(2) . . . . ?
Cl1 Fe1 N1 Si2 -91.84(12) . . . . ?
N2 Fe1 N1 Si1 -64.91(14) . . . . ?
O1 Fe1 N1 Si1 176.88(10) . . . . ?
Cl1 Fe1 N1 Si1 71.07(12) . . . . ?
C9 Si3 N2 Si4 170.66(13) . . . . ?
C8 Si3 N2 Si4 -68.4(2) . . . . ?
C7 Si3 N2 Si4 52.7(2) . . . . ?
C9 Si3 N2 Fe1 -9.6(2) . . . . ?
C8 Si3 N2 Fe1 111.42(14) . . . . ?
C7 Si3 N2 Fe1 -127.52(13) . . . . ?
C10 Si4 N2 Si3 110.0(2) . . . . ?
C11 Si4 N2 Si3 -127.9(2) . . . . ?
C12 Si4 N2 Si3 -8.7(2) . . . . ?
C10 Si4 N2 Fe1 -69.8(2) . . . . ?
C11 Si4 N2 Fe1 52.3(2) . . . . ?
C12 Si4 N2 Fe1 171.53(12) . . . . ?
N1 Fe1 N2 Si3 -32.3(2) . . . . ?
O1 Fe1 N2 Si3 92.21(12) . . . . ?
Cl1 Fe1 N2 Si3 -165.00(9) . . . . ?
N1 Fe1 N2 Si4 147.49(11) . . . . ?
O1 Fe1 N2 Si4 -88.00(12) . . . . ?
Cl1 Fe1 N2 Si4 14.79(13) . . . . ?
C16 O1 C13 C14 24.2(3) . . . . ?
Fe1 O1 C13 C14 -146.8(3) . . . . ?
C16 O1 C13 C14' -16.9(4) . . . . ?
Fe1 O1 C13 C14' 172.1(3) . . . . ?
O1 C13 C14 C15 -33.7(4) . . . . ?
C14' C13 C14 C15 60.0(3) . . . . ?
O1 C13 C14' C15 31.1(5) . . . . ?
C14 C13 C14' C15 -65.9(4) . . . . ?
C13 C14' C15 C16 -33.8(5) . . . . ?
C13 C14' C15 C14 62.4(3) . . . . ?
C13 C14 C15 C14' -64.0(4) . . . . ?
C13 C14 C15 C16 31.9(4) . . . . ?
C13 O1 C16 C15 -3.6(3) . . . . ?
Fe1 O1 C16 C15 167.6(2) . . . . ?
C14' C15 C16 O1 23.9(4) . . . . ?
C14 C15 C16 O1 -18.1(4) . . . . ?
